data_2221238
loop_
_publ_author_name
'Natarajan, S.'
'Rajesh, K.'
'Vijayakumar, V.'
'Suresh, J.'
'Lakshman, P. L. Nilantha'

_publ_section_title
;
 4-Azido-2-chloro-6-methylquinoline
;
_journal_coeditor_code AT2729
_journal_issue 4
_journal_name_full 'Acta Crystallographica Section E'
_journal_page_first o671
_journal_paper_doi 10.1107/S1600536809007041
_journal_volume 65
_journal_year 2009
_chemical_formula_iupac 'C10 H7 Cl N4'
_chemical_formula_moiety 'C10 H7 Cl N4'
_chemical_formula_sum 'C10 H7 Cl N4'
_chemical_formula_weight 218.65
_chemical_name_systematic
;
4-Azido-2-chloro-6-methylquinoline
;
_space_group_IT_number 2
_symmetry_cell_setting triclinic
_symmetry_space_group_name_Hall '-P 1'
_symmetry_space_group_name_H-M 'P -1'
_atom_sites_solution_hydrogens geom
_atom_sites_solution_primary direct
_atom_sites_solution_secondary difmap
_audit_creation_method SHELXL-97
_cell_angle_alpha 75.694(7)
_cell_angle_beta 82.147(8)
_cell_angle_gamma 76.532(7)
_cell_formula_units_Z 2
_cell_length_a 6.9517(4)
_cell_length_b 7.6078(6)
_cell_length_c 10.0191(9)
_cell_measurement_reflns_used 25
_cell_measurement_temperature 293(2)
_cell_measurement_theta_max 25
_cell_measurement_theta_min 2
_cell_volume 497.57(7)
_computing_cell_refinement 'CAD-4 EXPRESS (Enraf--Nonius, 1994)'
_computing_data_collection 'CAD-4 EXPRESS (Enraf--Nonius, 1994)'
_computing_data_reduction 'XCAD4 (Harms & Wocadlo, 1996)'
_computing_molecular_graphics 'PLATON (Spek, 2009)'
_computing_publication_material 'SHELXL97 (Sheldrick, 2008)'
_computing_structure_refinement 'SHELXL97 (Sheldrick, 2008)'
_computing_structure_solution 'SHELXS97 (Sheldrick, 2008)'
_diffrn_ambient_temperature 293(2)
_diffrn_measured_fraction_theta_full 1.000
_diffrn_measured_fraction_theta_max 1.000
_diffrn_measurement_device_type 'Nonius MACH-3'
_diffrn_measurement_method \w-2\q
_diffrn_radiation_monochromator graphite
_diffrn_radiation_source 'fine-focus sealed tube'
_diffrn_radiation_type MoK\a
_diffrn_radiation_wavelength 0.71073
_diffrn_reflns_av_R_equivalents 0.0192
_diffrn_reflns_av_sigmaI/netI 0.0307
_diffrn_reflns_limit_h_max 8
_diffrn_reflns_limit_h_min -1
_diffrn_reflns_limit_k_max 9
_diffrn_reflns_limit_k_min -8
_diffrn_reflns_limit_l_max 11
_diffrn_reflns_limit_l_min -11
_diffrn_reflns_number 2209
_diffrn_reflns_theta_full 25
_diffrn_reflns_theta_max 24.96
_diffrn_reflns_theta_min 2.11
_diffrn_standards_decay_% 0
_diffrn_standards_interval_time 60
_diffrn_standards_number 2
_exptl_absorpt_coefficient_mu 0.352
_exptl_absorpt_correction_T_max 0.952
_exptl_absorpt_correction_T_min 0.935
_exptl_absorpt_correction_type psi-scan
_exptl_absorpt_process_details '(North <i>et al.</i>,  1968)'
_exptl_crystal_colour colourless
_exptl_crystal_density_diffrn 1.459
_exptl_crystal_density_method 'not measured'
_exptl_crystal_description block
_exptl_crystal_F_000 224
_exptl_crystal_size_max 0.19
_exptl_crystal_size_mid 0.17
_exptl_crystal_size_min 0.14
_refine_diff_density_max 0.363
_refine_diff_density_min -0.350
_refine_ls_extinction_method none
_refine_ls_goodness_of_fit_ref 1.077
_refine_ls_hydrogen_treatment constr
_refine_ls_matrix_type full
_refine_ls_number_parameters 137
_refine_ls_number_reflns 1743
_refine_ls_number_restraints 0
_refine_ls_restrained_S_all 1.077
_refine_ls_R_factor_all 0.0866
_refine_ls_R_factor_gt 0.0573
_refine_ls_shift/su_max 0.000
_refine_ls_shift/su_mean 0.000
_refine_ls_structure_factor_coef Fsqd
_refine_ls_weighting_details 'calc w=1/[\s^2^(Fo^2^)+(0.1143P)^2^+0.0878P] where P=(Fo^2^+2Fc^2^)/3'
_refine_ls_weighting_scheme calc
_refine_ls_wR_factor_gt 0.1598
_refine_ls_wR_factor_ref 0.1798
_reflns_number_gt 1206
_reflns_number_total 1743
_reflns_threshold_expression I>2\s(I)
_cod_data_source_file at2729.cif
_cod_data_source_block I
_cod_database_code 2221238
_cod_database_fobs_code 2221238

loop_
_symmetry_equiv_pos_as_xyz
'x, y, z'
'-x, -y, -z'

loop_
_atom_site_type_symbol
_atom_site_label
_atom_site_fract_x
_atom_site_fract_y
_atom_site_fract_z
_atom_site_U_iso_or_equiv
_atom_site_adp_type
_atom_site_calc_flag
_atom_site_refinement_flags
_atom_site_occupancy
_atom_site_disorder_assembly
_atom_site_disorder_group
C C1 0.1775(5) 0.7084(4) 0.2969(3) 0.0365(8) Uani d . 1 . .
C C2 0.2459(4) 0.5180(3) 0.3035(3) 0.0334(7) Uani d . 1 . .
H H2 0.2656 0.4702 0.2246 0.040 Uiso calc R 1 . .
C C3 0.2820(4) 0.4060(3) 0.4303(3) 0.0294(7) Uani d . 1 . .
C C4 0.2518(4) 0.4825(4) 0.5495(3) 0.0291(7) Uani d . 1 . .
C C5 0.1836(4) 0.6769(4) 0.5274(3) 0.0328(7) Uani d . 1 . .
C C6 0.1508(5) 0.7579(4) 0.6436(3) 0.0432(8) Uani d . 1 . .
H H6 0.1047 0.8853 0.6320 0.052 Uiso calc R 1 . .
C C7 0.1857(5) 0.6525(4) 0.7709(3) 0.0448(9) Uani d . 1 . .
H H7 0.1636 0.7094 0.8454 0.054 Uiso calc R 1 . .
C C8 0.2548(5) 0.4583(5) 0.7950(3) 0.0407(8) Uani d . 1 . .
C C9 0.2849(4) 0.3774(4) 0.6839(3) 0.0354(7) Uani d . 1 . .
H H9 0.3283 0.2495 0.6978 0.043 Uiso calc R 1 . .
C C10 0.2945(6) 0.3461(6) 0.9386(3) 0.0581(10) Uani d . 1 . .
H H10A 0.1764 0.3662 0.9996 0.087 Uiso calc R 1 . .
H H10B 0.3994 0.3836 0.9706 0.087 Uiso calc R 1 . .
H H10C 0.3331 0.2169 0.9371 0.087 Uiso calc R 1 . .
Cl Cl1 0.13068(16) 0.85050(11) 0.13412(9) 0.0604(4) Uani d . 1 . .
N N1 0.1475(4) 0.7888(3) 0.4003(3) 0.0395(7) Uani d . 1 . .
N N2 0.3501(4) 0.2108(3) 0.4540(3) 0.0396(7) Uani d . 1 . .
N N3 0.3912(4) 0.1499(3) 0.3461(3) 0.0418(7) Uani d . 1 . .
N N4 0.4337(5) 0.0798(4) 0.2571(3) 0.0614(10) Uani d . 1 . .

loop_
_atom_site_aniso_label
_atom_site_aniso_U_11
_atom_site_aniso_U_22
_atom_site_aniso_U_33
_atom_site_aniso_U_12
_atom_site_aniso_U_13
_atom_site_aniso_U_23
C1 0.0458(19) 0.0243(14) 0.0406(16) -0.0080(13) -0.0078(14) -0.0063(12)
C2 0.0435(19) 0.0236(15) 0.0374(16) -0.0062(13) -0.0066(14) -0.0138(12)
C3 0.0317(16) 0.0202(13) 0.0404(16) -0.0029(12) -0.0044(13) -0.0160(12)
C4 0.0304(16) 0.0214(14) 0.0388(16) -0.0021(11) -0.0035(12) -0.0158(12)
C5 0.0359(18) 0.0227(14) 0.0432(16) -0.0032(12) -0.0034(13) -0.0165(12)
C6 0.055(2) 0.0272(16) 0.053(2) -0.0039(14) -0.0025(16) -0.0249(14)
C7 0.056(2) 0.0417(18) 0.0452(19) -0.0095(16) 0.0017(16) -0.0291(15)
C8 0.044(2) 0.0449(18) 0.0385(17) -0.0112(15) -0.0041(14) -0.0171(14)
C9 0.0400(19) 0.0255(14) 0.0426(17) -0.0018(13) -0.0064(14) -0.0139(13)
C10 0.075(3) 0.062(2) 0.041(2) -0.013(2) -0.0078(18) -0.0161(17)
Cl1 0.0950(9) 0.0351(5) 0.0482(6) -0.0092(5) -0.0201(5) -0.0002(4)
N1 0.0535(18) 0.0188(12) 0.0460(15) -0.0010(11) -0.0058(12) -0.0121(11)
N2 0.0572(18) 0.0208(12) 0.0413(14) 0.0034(12) -0.0084(12) -0.0164(11)
N3 0.0582(19) 0.0204(12) 0.0487(16) -0.0013(12) -0.0104(13) -0.0146(12)
N4 0.105(3) 0.0314(14) 0.0503(17) 0.0002(16) -0.0140(17) -0.0239(13)

loop_
_atom_type_symbol
_atom_type_description
_atom_type_scat_dispersion_real
_atom_type_scat_dispersion_imag
_atom_type_scat_source
C C 0.0033 0.0016 'International Tables Vol C Tables 4.2.6.8 and 6.1.1.4'
H H 0.0000 0.0000 'International Tables Vol C Tables 4.2.6.8 and 6.1.1.4'
Cl Cl 0.1484 0.1585 'International Tables Vol C Tables 4.2.6.8 and 6.1.1.4'
N N 0.0061 0.0033 'International Tables Vol C Tables 4.2.6.8 and 6.1.1.4'

loop_
_geom_angle_atom_site_label_1
_geom_angle_atom_site_label_2
_geom_angle_atom_site_label_3
_geom_angle_site_symmetry_1
_geom_angle_site_symmetry_3
_geom_angle
_geom_angle_publ_flag
N1 C1 C2 . . 126.1(3) ?
N1 C1 Cl1 . . 117.0(2) ?
C2 C1 Cl1 . . 116.9(2) ?
C3 C2 C1 . . 117.2(2) ?
C3 C2 H2 . . 121.4 ?
C1 C2 H2 . . 121.4 ?
C2 C3 N2 . . 124.0(2) ?
C2 C3 C4 . . 120.3(2) ?
N2 C3 C4 . . 115.7(2) ?
C9 C4 C5 . . 119.6(2) ?
C9 C4 C3 . . 124.1(2) ?
C5 C4 C3 . . 116.3(3) ?
N1 C5 C4 . . 123.2(2) ?
N1 C5 C6 . . 118.8(2) ?
C4 C5 C6 . . 117.9(3) ?
C7 C6 C5 . . 120.7(3) ?
C7 C6 H6 . . 119.6 ?
C5 C6 H6 . . 119.6 ?
C6 C7 C8 . . 122.2(3) ?
C6 C7 H7 . . 118.9 ?
C8 C7 H7 . . 118.9 ?
C9 C8 C7 . . 117.8(3) ?
C9 C8 C10 . . 121.7(3) ?
C7 C8 C10 . . 120.5(3) ?
C8 C9 C4 . . 121.8(3) ?
C8 C9 H9 . . 119.1 ?
C4 C9 H9 . . 119.1 ?
C8 C10 H10A . . 109.5 ?
C8 C10 H10B . . 109.5 ?
H10A C10 H10B . . 109.5 ?
C8 C10 H10C . . 109.5 ?
H10A C10 H10C . . 109.5 ?
H10B C10 H10C . . 109.5 ?
C1 N1 C5 . . 116.7(2) ?
N3 N2 C3 . . 114.1(2) ?
N4 N3 N2 . . 173.6(3) ?

loop_
_geom_bond_atom_site_label_1
_geom_bond_atom_site_label_2
_geom_bond_site_symmetry_2
_geom_bond_distance
_geom_bond_publ_flag
C1 N1 . 1.298(4) ?
C1 C2 . 1.403(4) ?
C1 Cl1 . 1.745(3) ?
C2 C3 . 1.362(4) ?
C2 H2 . 0.9300 ?
C3 N2 . 1.419(3) ?
C3 C4 . 1.424(3) ?
C4 C9 . 1.404(4) ?
C4 C5 . 1.415(4) ?
C5 N1 . 1.364(4) ?
C5 C6 . 1.416(4) ?
C6 C7 . 1.348(4) ?
C6 H6 . 0.9300 ?
C7 C8 . 1.413(4) ?
C7 H7 . 0.9300 ?
C8 C9 . 1.371(4) ?
C8 C10 . 1.505(5) ?
C9 H9 . 0.9300 ?
C10 H10A . 0.9600 ?
C10 H10B . 0.9600 ?
C10 H10C . 0.9600 ?
N2 N3 . 1.251(3) ?
N3 N4 . 1.121(3) ?

loop_
_geom_torsion_atom_site_label_1
_geom_torsion_atom_site_label_2
_geom_torsion_atom_site_label_3
_geom_torsion_atom_site_label_4
_geom_torsion_site_symmetry_1
_geom_torsion_site_symmetry_2
_geom_torsion_site_symmetry_3
_geom_torsion_site_symmetry_4
_geom_torsion
_geom_torsion_publ_flag
N1 C1 C2 C3 . . . . 0.9(5) ?
Cl1 C1 C2 C3 . . . . -179.7(2) ?
C1 C2 C3 N2 . . . . 179.5(3) ?
C1 C2 C3 C4 . . . . -0.4(4) ?
C2 C3 C4 C9 . . . . 179.8(3) ?
N2 C3 C4 C9 . . . . -0.1(4) ?
C2 C3 C4 C5 . . . . 0.0(4) ?
N2 C3 C4 C5 . . . . -179.9(3) ?
C9 C4 C5 N1 . . . . -179.9(3) ?
C3 C4 C5 N1 . . . . 0.0(4) ?
C9 C4 C5 C6 . . . . -0.1(4) ?
C3 C4 C5 C6 . . . . 179.7(3) ?
N1 C5 C6 C7 . . . . -179.6(3) ?
C4 C5 C6 C7 . . . . 0.7(5) ?
C5 C6 C7 C8 . . . . -0.4(5) ?
C6 C7 C8 C9 . . . . -0.5(5) ?
C6 C7 C8 C10 . . . . 179.2(3) ?
C7 C8 C9 C4 . . . . 1.0(5) ?
C10 C8 C9 C4 . . . . -178.6(3) ?
C5 C4 C9 C8 . . . . -0.7(4) ?
C3 C4 C9 C8 . . . . 179.5(3) ?
C2 C1 N1 C5 . . . . -0.9(5) ?
Cl1 C1 N1 C5 . . . . 179.7(2) ?
C4 C5 N1 C1 . . . . 0.4(5) ?
C6 C5 N1 C1 . . . . -179.3(3) ?
C2 C3 N2 N3 . . . . 5.8(4) ?
C4 C3 N2 N3 . . . . -174.3(3) ?
C3 N2 N3 N4 . . . . 176(3) ?
